data_4307338
loop_
_publ_author_name
'Prasanta Ghosh'
'Keira Stobie'
'Eckhard Bill'
'Eberhard Bothe'
'Thomas Weyherm\"uller'
'Michael D. Ward'
'Jon A. McCleverty'
'Karl Wieghardt'

_publ_section_title
;
Electronic Structure of Nitric Oxide Adducts of
Bis(diaryl-1,2-dithiolene)iron Compounds: Four-Membered Electron-Transfer
Series [Fe(NO)(L)2]z (z= 1+, 0, 1-, 2-)
;
_journal_name_full 'Inorganic Chemistry'
_journal_page_first 522
_journal_page_last 532
_journal_paper_doi 10.1021/ic061874a
_journal_volume 46
_journal_year 2007
_chemical_formula_sum 'C32 H28 Fe N O S4'
_chemical_formula_weight 626.64
_chemical_name_systematic
; 
 ? 
;
_space_group_IT_number 60
_symmetry_cell_setting orthorhombic
_symmetry_space_group_name_Hall '-P 2n 2ab'
_symmetry_space_group_name_H-M 'P b c n'
_atom_sites_solution_hydrogens geom
_atom_sites_solution_primary direct
_atom_sites_solution_secondary difmap
_audit_creation_method SHELXL-97
_cell_angle_alpha 90.00
_cell_angle_beta 90.00
_cell_angle_gamma 90.00
_cell_formula_units_Z 8
_cell_length_a 17.0132(5)
_cell_length_b 21.5449(6)
_cell_length_c 16.2040(5)
_cell_measurement_temperature 100(2)
_cell_volume 5939.5(3)
_computing_cell_refinement 'Nonius Collect Software'
_computing_data_collection 'Nonius Collect Software'
_computing_data_reduction 'Nonius Collect Software'
_computing_structure_refinement 'SHELXL-97 (Sheldrick, 1997)'
_computing_structure_solution 'SHELXS-97 (Sheldrick, 1990)'
_diffrn_ambient_temperature 100(2)
_diffrn_measured_fraction_theta_full 0.998
_diffrn_measured_fraction_theta_max 0.998
_diffrn_measurement_device_type 'Nonius Kappa-CCD'
_diffrn_measurement_method '1273 images at 0.3 deg. stepwise rotation in omega and phi, 36 sec./frame'
_diffrn_radiation_monochromator graphite
_diffrn_radiation_source 'rotating anode, 50 kV, 80 mA'
_diffrn_radiation_type MoK\a
_diffrn_radiation_wavelength 0.71073
_diffrn_reflns_av_R_equivalents 0.0810
_diffrn_reflns_av_sigmaI/netI 0.0484
_diffrn_reflns_limit_h_max 23
_diffrn_reflns_limit_h_min -21
_diffrn_reflns_limit_k_max 28
_diffrn_reflns_limit_k_min -30
_diffrn_reflns_limit_l_max 17
_diffrn_reflns_limit_l_min -22
_diffrn_reflns_number 44408
_diffrn_reflns_theta_full 30.00
_diffrn_reflns_theta_max 30.00
_diffrn_reflns_theta_min 2.94
_exptl_absorpt_coefficient_mu 0.816
_exptl_absorpt_correction_type multi-scan
_exptl_crystal_colour black
_exptl_crystal_density_diffrn 1.402
_exptl_crystal_density_method 'not measured'
_exptl_crystal_description 'opaque parallelepiped'
_exptl_crystal_F_000 2600
_exptl_crystal_size_max 0.21
_exptl_crystal_size_mid 0.19
_exptl_crystal_size_min 0.14
_refine_diff_density_max 0.797
_refine_diff_density_min -0.505
_refine_diff_density_rms 0.085
_refine_ls_extinction_method none
_refine_ls_goodness_of_fit_ref 1.202
_refine_ls_hydrogen_treatment mixed
_refine_ls_matrix_type full
_refine_ls_number_parameters 359
_refine_ls_number_reflns 8646
_refine_ls_number_restraints 0
_refine_ls_restrained_S_all 1.202
_refine_ls_R_factor_all 0.0858
_refine_ls_R_factor_gt 0.0666
_refine_ls_shift/su_max 0.009
_refine_ls_shift/su_mean 0.000
_refine_ls_structure_factor_coef Fsqd
_refine_ls_weighting_details 'calc w=1/[\s^2^(Fo^2^)+(0.0315P)^2^+10.5484P] where P=(Fo^2^+2Fc^2^)/3'
_refine_ls_weighting_scheme calc
_refine_ls_wR_factor_gt 0.1236
_refine_ls_wR_factor_ref 0.1303
_reflns_number_gt 7083
_reflns_number_total 8646
_reflns_threshold_expression >2sigma(I)
_cod_data_source_file ic061874asi20060929_051334_1.cif
_cod_data_source_block 1a
_cod_depositor_comments
;
The following automatic conversions were performed:
'_symmetry_cell_setting' value 'Orthorhombic' changed to 'orthorhombic'
according to '/home/saulius/struct/CIF-dictionaries/cif_core.dic'
dictionary named 'cif_core.dic' version 2.4.1 from
2010-06-29.

'_exptl_absorpt_correction_type' value 'Multi-Scan' changed
to 'multi-scan' according to
'/home/saulius/struct/CIF-dictionaries/cif_core.dic' dictionary named
'cif_core.dic' version 2.4.1 from 2010-06-29.

Automatic conversion script
Id: cif_fix_enum 1527 2010-12-29 10:47:43Z saulius 
;
_cod_database_code 4307338

loop_
_symmetry_equiv_pos_as_xyz
'x, y, z'
'-x+1/2, -y+1/2, z+1/2'
'-x, y, -z+1/2'
'x+1/2, -y+1/2, -z'
'-x, -y, -z'
'x-1/2, y-1/2, -z-1/2'
'x, -y, z-1/2'
'-x-1/2, y-1/2, z'

loop_
_atom_site_label
_atom_site_type_symbol
_atom_site_fract_x
_atom_site_fract_y
_atom_site_fract_z
_atom_site_U_iso_or_equiv
_atom_site_adp_type
_atom_site_occupancy
_atom_site_symmetry_multiplicity
_atom_site_calc_flag
_atom_site_refinement_flags
_atom_site_disorder_assembly
_atom_site_disorder_group
Fe1 Fe 0.0000 0.27724(2) 0.2500 0.01638(12) Uani 1 2 d S . .
N21 N 0.0000 0.20128(15) 0.2500 0.0195(6) Uani 1 2 d S . .
O22 O 0.0000 0.14723(13) 0.2500 0.0287(7) Uani 1 2 d S . .
S1 S 0.07294(4) 0.29761(3) 0.35970(4) 0.02143(15) Uani 1 1 d . . .
S2 S -0.10337(4) 0.30495(3) 0.32322(4) 0.02079(15) Uani 1 1 d . . .
C1 C 0.00817(16) 0.30336(11) 0.43949(17) 0.0170(5) Uani 1 1 d . . .
C2 C -0.07149(17) 0.30951(12) 0.42319(16) 0.0178(5) Uani 1 1 d . . .
C3 C -0.13212(16) 0.32109(12) 0.48682(17) 0.0181(5) Uani 1 1 d . . .
C4 C -0.20487(17) 0.29098(13) 0.48388(18) 0.0211(6) Uani 1 1 d . . .
H4 H -0.2154 0.2623 0.4408 0.025 Uiso 1 1 calc R . .
C5 C -0.26181(18) 0.30255(14) 0.5431(2) 0.0255(6) Uani 1 1 d . . .
H5 H -0.3105 0.2811 0.5404 0.031 Uiso 1 1 calc R . .
C6 C -0.24886(19) 0.34499(13) 0.6063(2) 0.0273(7) Uani 1 1 d . . .
C7 C -0.17668(19) 0.37592(13) 0.6083(2) 0.0258(6) Uani 1 1 d . . .
H7 H -0.1669 0.4055 0.6505 0.031 Uiso 1 1 calc R . .
C8 C -0.11921(17) 0.36428(13) 0.54995(18) 0.0213(6) Uani 1 1 d . . .
H8 H -0.0705 0.3858 0.5527 0.026 Uiso 1 1 calc R . .
C9 C -0.3107(2) 0.35657(17) 0.6708(3) 0.0431(9) Uani 1 1 d . . .
H9A H -0.3549 0.3790 0.6459 0.065 Uiso 1 1 calc R . .
H9B H -0.2884 0.3814 0.7156 0.065 Uiso 1 1 calc R . .
H9C H -0.3293 0.3168 0.6927 0.065 Uiso 1 1 calc R . .
C10 C 0.04218(16) 0.29380(12) 0.52277(16) 0.0178(5) Uani 1 1 d . . .
C11 C 0.10855(18) 0.32606(14) 0.54974(18) 0.0230(6) Uani 1 1 d . . .
H11 H 0.1296 0.3589 0.5173 0.028 Uiso 1 1 calc R . .
C12 C 0.14370(18) 0.31009(15) 0.62389(19) 0.0266(6) Uani 1 1 d . . .
H12 H 0.1881 0.3331 0.6422 0.032 Uiso 1 1 calc R . .
C13 C 0.11614(19) 0.26170(14) 0.67203(18) 0.0261(6) Uani 1 1 d . . .
C14 C 0.0496(2) 0.23012(14) 0.64479(19) 0.0266(6) Uani 1 1 d . . .
H14 H 0.0293 0.1969 0.6769 0.032 Uiso 1 1 calc R . .
C15 C 0.01253(17) 0.24625(13) 0.57191(18) 0.0225(6) Uani 1 1 d . . .
H15 H -0.0335 0.2247 0.5553 0.027 Uiso 1 1 calc R . .
C16 C 0.1554(2) 0.24209(17) 0.7509(2) 0.0380(8) Uani 1 1 d . . .
H16A H 0.2117 0.2513 0.7477 0.057 Uiso 1 1 calc R . .
H16B H 0.1479 0.1974 0.7590 0.057 Uiso 1 1 calc R . .
H16C H 0.1322 0.2648 0.7973 0.057 Uiso 1 1 calc R . .
Fe2 Fe 0.0000 0.49939(2) 0.2500 0.01828(12) Uani 1 2 d S . .
N51 N 0.0000 0.57557(16) 0.2500 0.0235(7) Uani 1 2 d S . .
O52 O 0.0000 0.62933(15) 0.2500 0.0421(9) Uani 1 2 d S . .
S31 S 0.06460(4) 0.46944(3) 0.36135(5) 0.02308(15) Uani 1 1 d . . .
S32 S 0.10677(4) 0.47795(4) 0.17691(5) 0.02482(16) Uani 1 1 d . . .
C31 C 0.15863(16) 0.45485(12) 0.33059(17) 0.0178(5) Uani 1 1 d . . .
C32 C 0.17756(16) 0.45912(12) 0.24732(18) 0.0182(5) Uani 1 1 d . . .
C33 C 0.25756(16) 0.45148(12) 0.21257(17) 0.0183(5) Uani 1 1 d . . .
C34 C 0.32115(17) 0.48390(13) 0.24639(18) 0.0225(5) Uani 1 1 d . . .
H34 H 0.3138 0.5080 0.2949 0.027 Uiso 1 1 calc R . .
C35 C 0.39436(18) 0.48123(15) 0.2099(2) 0.0271(6) Uani 1 1 d . . .
H35 H 0.4364 0.5047 0.2326 0.033 Uiso 1 1 calc R . .
C36 C 0.40782(18) 0.44460(15) 0.1401(2) 0.0273(6) Uani 1 1 d . . .
C37 C 0.34480(18) 0.41131(13) 0.10784(19) 0.0238(6) Uani 1 1 d . . .
H37 H 0.3527 0.3854 0.0611 0.029 Uiso 1 1 calc R . .
C38 C 0.27102(17) 0.41536(13) 0.14265(17) 0.0209(5) Uani 1 1 d . . .
H38 H 0.2286 0.3931 0.1185 0.025 Uiso 1 1 calc R . .
C39 C 0.4883(2) 0.44160(19) 0.1006(2) 0.0374(8) Uani 1 1 d . . .
H39A H 0.5069 0.4838 0.0890 0.056 Uiso 1 1 calc R . .
H39B H 0.4851 0.4181 0.0489 0.056 Uiso 1 1 calc R . .
H39C H 0.5250 0.4210 0.1382 0.056 Uiso 1 1 calc R . .
C40 C 0.21418(16) 0.43414(12) 0.39475(16) 0.0170(5) Uani 1 1 d . . .
C41 C 0.22099(17) 0.46436(12) 0.47089(17) 0.0204(5) Uani 1 1 d . . .
H41 H 0.1896 0.4998 0.4820 0.024 Uiso 1 1 calc R . .
C42 C 0.27297(18) 0.44307(13) 0.53011(18) 0.0215(6) Uani 1 1 d . . .
H42 H 0.2768 0.4644 0.5812 0.026 Uiso 1 1 calc R . .
C43 C 0.31977(17) 0.39105(13) 0.51644(17) 0.0201(5) Uani 1 1 d . . .
C44 C 0.31210(16) 0.36034(12) 0.44129(17) 0.0192(5) Uani 1 1 d . . .
H44 H 0.3431 0.3245 0.4309 0.023 Uiso 1 1 calc R . .
C45 C 0.26027(17) 0.38095(12) 0.38139(16) 0.0185(5) Uani 1 1 d . . .
H45 H 0.2558 0.3589 0.3308 0.022 Uiso 1 1 calc R . .
C46 C 0.37663(19) 0.36883(14) 0.58161(19) 0.0262(6) Uani 1 1 d . . .
H46A H 0.3481 0.3451 0.6236 0.039 Uiso 1 1 calc R . .
H46B H 0.4022 0.4047 0.6074 0.039 Uiso 1 1 calc R . .
H46C H 0.4165 0.3423 0.5560 0.039 Uiso 1 1 calc R . .

loop_
_atom_site_aniso_label
_atom_site_aniso_U_11
_atom_site_aniso_U_22
_atom_site_aniso_U_33
_atom_site_aniso_U_23
_atom_site_aniso_U_13
_atom_site_aniso_U_12
Fe1 0.0169(3) 0.0155(2) 0.0168(2) 0.000 -0.0006(2) 0.000
N21 0.0168(15) 0.0207(15) 0.0211(15) 0.000 -0.0009(14) 0.000
O22 0.0287(16) 0.0188(13) 0.0384(17) 0.000 -0.0014(15) 0.000
S1 0.0189(3) 0.0263(3) 0.0191(3) -0.0012(3) -0.0005(3) -0.0010(3)
S2 0.0202(3) 0.0238(3) 0.0184(3) -0.0003(3) -0.0014(3) 0.0037(3)
C1 0.0164(13) 0.0138(10) 0.0207(12) 0.0001(9) 0.0026(10) -0.0008(10)
C2 0.0199(13) 0.0160(11) 0.0175(12) 0.0021(9) 0.0007(10) -0.0015(10)
C3 0.0174(13) 0.0159(11) 0.0209(13) 0.0044(10) 0.0014(11) 0.0018(10)
C4 0.0204(14) 0.0188(12) 0.0241(13) 0.0002(10) -0.0015(11) -0.0001(10)
C5 0.0187(14) 0.0225(13) 0.0353(16) 0.0056(12) 0.0039(12) -0.0014(11)
C6 0.0276(16) 0.0204(13) 0.0339(16) 0.0027(12) 0.0135(14) 0.0047(12)
C7 0.0297(16) 0.0173(13) 0.0305(15) -0.0040(11) 0.0075(13) -0.0005(11)
C8 0.0195(14) 0.0189(12) 0.0254(14) 0.0005(11) 0.0027(11) -0.0001(10)
C9 0.041(2) 0.0313(17) 0.057(2) -0.0085(16) 0.0274(19) -0.0033(15)
C10 0.0165(13) 0.0194(12) 0.0176(12) -0.0016(10) 0.0003(10) 0.0016(10)
C11 0.0203(14) 0.0267(14) 0.0220(13) -0.0011(11) 0.0008(11) -0.0045(11)
C12 0.0180(14) 0.0356(16) 0.0262(15) -0.0064(12) -0.0022(12) -0.0011(12)
C13 0.0275(16) 0.0308(15) 0.0198(13) -0.0025(12) -0.0034(12) 0.0128(12)
C14 0.0335(17) 0.0231(13) 0.0231(14) 0.0029(11) -0.0015(13) 0.0016(12)
C15 0.0223(15) 0.0225(13) 0.0228(13) 0.0012(11) -0.0015(11) -0.0019(11)
C16 0.041(2) 0.0441(19) 0.0292(16) -0.0013(15) -0.0116(16) 0.0109(16)
Fe2 0.0137(2) 0.0164(2) 0.0247(3) 0.000 0.0001(2) 0.000
N51 0.0182(16) 0.0232(16) 0.0291(18) 0.000 0.0032(15) 0.000
O52 0.048(2) 0.0178(14) 0.060(2) 0.000 0.014(2) 0.000
S31 0.0174(3) 0.0235(3) 0.0284(4) 0.0038(3) 0.0021(3) 0.0026(3)
S32 0.0179(3) 0.0299(4) 0.0266(4) 0.0003(3) -0.0010(3) 0.0031(3)
C31 0.0147(12) 0.0147(11) 0.0241(13) -0.0001(10) -0.0028(10) -0.0011(9)
C32 0.0164(12) 0.0159(11) 0.0224(12) -0.0015(10) -0.0037(11) -0.0007(9)
C33 0.0180(13) 0.0152(11) 0.0217(12) 0.0047(10) 0.0004(11) 0.0003(10)
C34 0.0200(13) 0.0263(13) 0.0213(13) -0.0008(11) -0.0012(12) -0.0011(11)
C35 0.0194(14) 0.0342(16) 0.0278(15) 0.0033(13) -0.0031(12) -0.0048(12)
C36 0.0188(14) 0.0345(16) 0.0285(15) 0.0047(13) 0.0029(12) 0.0020(12)
C37 0.0245(15) 0.0233(13) 0.0238(14) -0.0012(11) 0.0023(12) 0.0007(11)
C38 0.0201(14) 0.0198(12) 0.0227(13) 0.0012(11) -0.0034(11) -0.0015(10)
C39 0.0221(17) 0.053(2) 0.0371(18) -0.0039(16) 0.0072(14) -0.0008(14)
C40 0.0159(13) 0.0168(11) 0.0182(12) 0.0008(10) 0.0021(10) 0.0014(10)
C41 0.0212(14) 0.0158(11) 0.0242(13) -0.0022(10) 0.0022(11) 0.0027(10)
C42 0.0245(15) 0.0193(12) 0.0207(13) -0.0034(10) -0.0004(11) 0.0013(11)
C43 0.0173(13) 0.0206(12) 0.0226(13) 0.0045(11) 0.0002(11) -0.0014(10)
C44 0.0187(14) 0.0172(12) 0.0218(13) 0.0004(10) 0.0029(11) 0.0045(10)
C45 0.0212(13) 0.0162(11) 0.0180(12) -0.0017(9) 0.0028(10) 0.0009(10)
C46 0.0284(16) 0.0265(14) 0.0238(14) 0.0014(12) -0.0035(12) 0.0027(12)

loop_
_atom_type_symbol
_atom_type_description
_atom_type_scat_dispersion_real
_atom_type_scat_dispersion_imag
_atom_type_scat_source
C C 0.0033 0.0016 'International Tables Vol C Tables 4.2.6.8 and 6.1.1.4'
H H 0.0000 0.0000 'International Tables Vol C Tables 4.2.6.8 and 6.1.1.4'
N N 0.0061 0.0033 'International Tables Vol C Tables 4.2.6.8 and 6.1.1.4'
O O 0.0106 0.0060 'International Tables Vol C Tables 4.2.6.8 and 6.1.1.4'
S S 0.1246 0.1234 'International Tables Vol C Tables 4.2.6.8 and 6.1.1.4'
Fe Fe 0.3463 0.8444 'International Tables Vol C Tables 4.2.6.8 and 6.1.1.4'

loop_
_geom_angle_atom_site_label_1
_geom_angle_atom_site_label_2
_geom_angle_atom_site_label_3
_geom_angle
_geom_angle_site_symmetry_1
_geom_angle_site_symmetry_3
_geom_angle_publ_flag
N21 Fe1 S2 105.72(2) . 3 ?
N21 Fe1 S2 105.72(2) . . ?
S2 Fe1 S2 148.56(5) 3 . ?
N21 Fe1 S1 101.45(2) . 3 ?
S2 Fe1 S1 87.78(3) 3 3 ?
S2 Fe1 S1 86.05(3) . 3 ?
N21 Fe1 S1 101.44(2) . . ?
S2 Fe1 S1 86.06(3) 3 . ?
S2 Fe1 S1 87.78(3) . . ?
S1 Fe1 S1 157.11(5) 3 . ?
O22 N21 Fe1 180.0 . . ?
C1 S1 Fe1 105.16(10) . . ?
C2 S2 Fe1 105.80(10) . . ?
C2 C1 C10 124.6(2) . . ?
C2 C1 S1 119.6(2) . . ?
C10 C1 S1 115.4(2) . . ?
C1 C2 C3 124.4(2) . . ?
C1 C2 S2 119.0(2) . . ?
C3 C2 S2 116.6(2) . . ?
C4 C3 C8 118.2(3) . . ?
C4 C3 C2 121.0(2) . . ?
C8 C3 C2 120.8(3) . . ?
C5 C4 C3 120.8(3) . . ?
C4 C5 C6 121.2(3) . . ?
C5 C6 C7 118.0(3) . . ?
C5 C6 C9 120.6(3) . . ?
C7 C6 C9 121.4(3) . . ?
C8 C7 C6 121.3(3) . . ?
C7 C8 C3 120.6(3) . . ?
C15 C10 C11 118.7(3) . . ?
C15 C10 C1 118.8(2) . . ?
C11 C10 C1 122.1(2) . . ?
C12 C11 C10 119.8(3) . . ?
C13 C12 C11 122.0(3) . . ?
C12 C13 C14 117.7(3) . . ?
C12 C13 C16 122.7(3) . . ?
C14 C13 C16 119.6(3) . . ?
C15 C14 C13 121.2(3) . . ?
C14 C15 C10 120.5(3) . . ?
N51 Fe2 S31 106.99(2) . 3 ?
N51 Fe2 S31 106.99(2) . . ?
S31 Fe2 S31 146.03(5) 3 . ?
N51 Fe2 S32 102.02(2) . . ?
S31 Fe2 S32 84.86(3) 3 . ?
S31 Fe2 S32 88.16(3) . . ?
N51 Fe2 S32 102.02(2) . 3 ?
S31 Fe2 S32 88.16(3) 3 3 ?
S31 Fe2 S32 84.86(3) . 3 ?
S32 Fe2 S32 155.95(5) . 3 ?
O52 N51 Fe2 180.0 . . ?
C31 S31 Fe2 106.37(10) . . ?
C32 S32 Fe2 105.68(10) . . ?
C32 C31 C40 123.8(2) . . ?
C32 C31 S31 119.3(2) . . ?
C40 C31 S31 116.8(2) . . ?
C31 C32 C33 125.0(2) . . ?
C31 C32 S32 120.1(2) . . ?
C33 C32 S32 114.8(2) . . ?
C38 C33 C34 118.0(3) . . ?
C38 C33 C32 121.5(3) . . ?
C34 C33 C32 120.4(2) . . ?
C35 C34 C33 120.6(3) . . ?
C34 C35 C36 121.2(3) . . ?
C37 C36 C35 117.9(3) . . ?
C37 C36 C39 121.1(3) . . ?
C35 C36 C39 121.0(3) . . ?
C38 C37 C36 121.0(3) . . ?
C37 C38 C33 121.2(3) . . ?
C41 C40 C45 118.0(2) . . ?
C41 C40 C31 122.3(2) . . ?
C45 C40 C31 119.7(2) . . ?
C42 C41 C40 120.7(3) . . ?
C41 C42 C43 121.5(3) . . ?
C44 C43 C42 117.9(3) . . ?
C44 C43 C46 121.4(3) . . ?
C42 C43 C46 120.7(3) . . ?
C45 C44 C43 121.4(2) . . ?
C44 C45 C40 120.6(2) . . ?

loop_
_geom_bond_atom_site_label_1
_geom_bond_atom_site_label_2
_geom_bond_distance
_geom_bond_site_symmetry_2
_geom_bond_publ_flag
Fe1 N21 1.636(3) . ?
Fe1 S2 2.2039(7) 3 ?
Fe1 S2 2.2039(7) . ?
Fe1 S1 2.2118(7) 3 ?
Fe1 S1 2.2118(7) . ?
N21 O22 1.164(4) . ?
S1 C1 1.703(3) . ?
S2 C2 1.711(3) . ?
C1 C2 1.387(4) . ?
C1 C10 1.483(4) . ?
C2 C3 1.480(4) . ?
C3 C4 1.398(4) . ?
C3 C8 1.400(4) . ?
C4 C5 1.386(4) . ?
C5 C6 1.391(4) . ?
C6 C7 1.398(4) . ?
C6 C9 1.503(4) . ?
C7 C8 1.383(4) . ?
C10 C15 1.392(4) . ?
C10 C11 1.396(4) . ?
C11 C12 1.385(4) . ?
C12 C13 1.384(5) . ?
C13 C14 1.392(5) . ?
C13 C16 1.502(4) . ?
C14 C15 1.383(4) . ?
Fe2 N51 1.641(3) . ?
Fe2 S31 2.2090(8) 3 ?
Fe2 S31 2.2090(8) . ?
Fe2 S32 2.2172(8) . ?
Fe2 S32 2.2172(8) 3 ?
N51 O52 1.158(5) . ?
S31 C31 1.705(3) . ?
S32 C32 1.708(3) . ?
C31 C32 1.390(4) . ?
C31 C40 1.474(4) . ?
C32 C33 1.482(4) . ?
C33 C38 1.393(4) . ?
C33 C34 1.400(4) . ?
C34 C35 1.380(4) . ?
C35 C36 1.398(5) . ?
C36 C37 1.392(4) . ?
C36 C39 1.512(4) . ?
C37 C38 1.379(4) . ?
C40 C41 1.400(4) . ?
C40 C45 1.405(4) . ?
C41 C42 1.383(4) . ?
C42 C43 1.392(4) . ?
C43 C44 1.392(4) . ?
C43 C46 1.510(4) . ?
C44 C45 1.384(4) . ?
